data_7223276
loop_
_publ_author_name
'Lobana, Tarlok Singh'
'Sultana, Razia'
'Castineiras, Alfonso'

_publ_section_title
;
 Chemistry of heterocyclic-2-thiones: in situ generated
 1-(4,5-dihydro-3-alkyl-imidazolidin-2-yl)-3-alkyl-imidazolidine-2-thione
 and triiodide form novel mixed valent CuI-II /CuII complexes
;
_journal_name_full 'RSC Adv.'
_journal_paper_doi 10.1039/C5RA20449F
_journal_year 2015
_chemical_formula_moiety 'C6 H12 Cu I N2 S'
_chemical_formula_sum 'C6 H12 Cu I N2 S'
_chemical_formula_weight 334.68
_chemical_name_systematic
;
 ?
;
_space_group_crystal_system monoclinic
_space_group_IT_number 14
_space_group_name_Hall '-P 2yn'
_space_group_name_H-M_alt 'P 1 21/n 1'
_symmetry_space_group_name_Hall '-P 2yn'
_symmetry_space_group_name_H-M 'P 1 21/n 1'
_atom_sites_solution_hydrogens difmap
_atom_sites_solution_primary direct
_atom_sites_solution_secondary difmap
_audit_creation_method SHELXL-2013
_audit_update_record
;
2015-11-03 deposited with the CCDC.
2015-11-13 downloaded from the CCDC.
;
_cell_angle_alpha 90
_cell_angle_beta 100.013(3)
_cell_angle_gamma 90
_cell_formula_units_Z 4
_cell_length_a 5.6588(14)
_cell_length_b 13.432(3)
_cell_length_c 13.249(3)
_cell_measurement_reflns_used 1952
_cell_measurement_temperature 110(2)
_cell_measurement_theta_max 26.42
_cell_measurement_theta_min 2.175
_cell_volume 991.7(4)
_computing_cell_refinement 'APEX2 Software (Bruker, 2005)'
_computing_data_collection 'APEX2 Software (Bruker, 2005)'
_computing_data_reduction 'APEX2 Software (Bruker, 2005)'
_computing_molecular_graphics 'PLATON (Spek, 2004)'
_computing_publication_material 'SHELXL-2013 (Sheldrick, 2013)'
_computing_structure_refinement 'SHELXL-2013 (Sheldrick, 2013)'
_computing_structure_solution 'SHELXS-2013 (Sheldrick, 2013)'
_diffrn_ambient_temperature 110(2)
_diffrn_measured_fraction_theta_full 0.999
_diffrn_measured_fraction_theta_max 1.000
_diffrn_measurement_device_type 'Bruker CCD SMART1000'
_diffrn_measurement_method 'omega and phi scans'
_diffrn_radiation_type MoK\a
_diffrn_radiation_wavelength 0.71073
_diffrn_reflns_av_R_equivalents 0.0458
_diffrn_reflns_av_unetI/netI 0.0216
_diffrn_reflns_laue_measured_fraction_full 0.999
_diffrn_reflns_laue_measured_fraction_max 1.000
_diffrn_reflns_limit_h_max 6
_diffrn_reflns_limit_h_min -7
_diffrn_reflns_limit_k_max 16
_diffrn_reflns_limit_k_min 0
_diffrn_reflns_limit_l_max 16
_diffrn_reflns_limit_l_min 0
_diffrn_reflns_number 11382
_diffrn_reflns_point_group_measured_fraction_full 0.999
_diffrn_reflns_point_group_measured_fraction_max 1.000
_diffrn_reflns_theta_full 25.242
_diffrn_reflns_theta_max 26.470
_diffrn_reflns_theta_min 2.176
_diffrn_source 'fine-focus sealed tube'
_exptl_absorpt_coefficient_mu 5.468
_exptl_absorpt_correction_T_max 1.0000
_exptl_absorpt_correction_T_min 0.2841
_exptl_absorpt_correction_type multi-scan
_exptl_absorpt_process_details SADABS
_exptl_crystal_colour Colourless
_exptl_crystal_density_diffrn 2.242
_exptl_crystal_description needle
_exptl_crystal_F_000 640
_exptl_crystal_size_max 0.380
_exptl_crystal_size_mid 0.070
_exptl_crystal_size_min 0.040
_refine_diff_density_max 1.671
_refine_diff_density_min -0.671
_refine_diff_density_rms 0.138
_refine_ls_extinction_method none
_refine_ls_goodness_of_fit_ref 1.320
_refine_ls_hydrogen_treatment constr
_refine_ls_matrix_type full
_refine_ls_number_parameters 100
_refine_ls_number_reflns 2041
_refine_ls_number_restraints 0
_refine_ls_restrained_S_all 1.320
_refine_ls_R_factor_all 0.0313
_refine_ls_R_factor_gt 0.0279
_refine_ls_shift/su_max 0.001
_refine_ls_shift/su_mean 0.000
_refine_ls_structure_factor_coef Fsqd
_refine_ls_weighting_details 'w=1/[\s^2^(Fo^2^)+(0.0166P)^2^+5.2272P] where P=(Fo^2^+2Fc^2^)/3'
_refine_ls_weighting_scheme calc
_refine_ls_wR_factor_gt 0.0716
_refine_ls_wR_factor_ref 0.0726
_reflns_Friedel_coverage 0.000
_reflns_number_gt 1871
_reflns_number_total 2041
_reflns_threshold_expression 'I > 2\s(I)'
_cod_data_source_file c5ra20449f2.cif
_cod_data_source_block Comp_2
_cod_database_code 7223276
_shelx_space_group_comment
;
The symmetry employed for this shelxl refinement is uniquely defined
by the following loop, which should always be used as a source of
symmetry information in preference to the above space-group names.
They are only intended as comments.
;
_shelx_estimated_absorpt_t_min 0.230
_shelx_estimated_absorpt_t_max 0.811
_shelxl_version_number 2013-3

loop_
_space_group_symop_operation_xyz
'x, y, z'
'-x+1/2, y+1/2, -z+1/2'
'-x, -y, -z'
'x-1/2, -y-1/2, z-1/2'

loop_
_atom_site_label
_atom_site_type_symbol
_atom_site_fract_x
_atom_site_fract_y
_atom_site_fract_z
_atom_site_U_iso_or_equiv
_atom_site_adp_type
_atom_site_occupancy
_atom_site_site_symmetry_order
_atom_site_calc_flag
_atom_site_refinement_flags_posn
_atom_site_refinement_flags_adp
Cu1 Cu 0.24228(11) 0.50896(4) 0.50424(5) 0.01754(15) Uani 1 1 d . .
I1 I 0.04464(6) 0.34038(2) 0.55638(2) 0.01631(11) Uani 1 1 d . .
S1 S 0.4384(2) 0.46853(9) 0.36050(9) 0.0146(2) Uani 1 1 d . .
N12 N 0.5151(8) 0.2695(3) 0.3759(3) 0.0200(9) Uani 1 1 d . .
H12 H 0.6663 0.2788 0.4166 0.024 Uiso 1 1 d R U
N15 N 0.1649(8) 0.3110(3) 0.2875(3) 0.0176(9) Uani 1 1 d . .
C11 C 0.3699(8) 0.3449(3) 0.3415(3) 0.0118(9) Uani 1 1 d . .
C13 C 0.4100(10) 0.1731(4) 0.3436(4) 0.0218(11) Uani 1 1 d . .
H13A H 0.3992 0.1345 0.4005 0.026 Uiso 1 1 d R U
H13B H 0.5116 0.1414 0.2964 0.026 Uiso 1 1 d R U
C14 C 0.1601(10) 0.2017(4) 0.2856(4) 0.0231(11) Uani 1 1 d . .
H14A H 0.0091 0.1800 0.3171 0.028 Uiso 1 1 d R U
H14B H 0.1514 0.1813 0.2232 0.028 Uiso 1 1 d R U
C16 C -0.0397(9) 0.3705(4) 0.2421(4) 0.0183(10) Uani 1 1 d . .
H16A H -0.0511 0.4276 0.2790 0.022 Uiso 1 1 d R U
H16B H -0.1785 0.3328 0.2455 0.022 Uiso 1 1 d R U
C17 C -0.0323(9) 0.4000(4) 0.1323(4) 0.0205(11) Uani 1 1 d . .
H17A H 0.1120 0.4384 0.1326 0.025 Uiso 1 1 d R U
H17B H -0.0131 0.3388 0.0930 0.025 Uiso 1 1 d R U
C18 C -0.2627(10) 0.4524(4) 0.0858(4) 0.0276(12) Uani 1 1 d . .
H18A H -0.3938 0.4133 0.0808 0.041 Uiso 1 1 d R U
H18B H -0.2429 0.4793 0.0246 0.041 Uiso 1 1 d R U
H18C H -0.2941 0.5047 0.1284 0.041 Uiso 1 1 d R U

loop_
_atom_site_aniso_label
_atom_site_aniso_U_11
_atom_site_aniso_U_22
_atom_site_aniso_U_33
_atom_site_aniso_U_23
_atom_site_aniso_U_13
_atom_site_aniso_U_12
Cu1 0.0179(3) 0.0148(3) 0.0196(3) -0.0008(2) 0.0023(2) 0.0003(2)
I1 0.01687(17) 0.01358(16) 0.01845(17) 0.00261(12) 0.00298(12) 0.00133(12)
S1 0.0161(6) 0.0112(5) 0.0163(6) -0.0010(4) 0.0023(5) -0.0007(4)
N12 0.016(2) 0.013(2) 0.030(2) 0.0013(18) 0.0000(18) -0.0004(16)
N15 0.021(2) 0.014(2) 0.018(2) -0.0008(17) 0.0013(17) -0.0015(17)
C11 0.011(2) 0.016(2) 0.010(2) -0.0013(18) 0.0068(17) 0.0009(18)
C13 0.034(3) 0.013(2) 0.018(2) 0.0003(19) 0.004(2) 0.000(2)
C14 0.023(3) 0.014(2) 0.032(3) -0.007(2) 0.005(2) -0.003(2)
C16 0.016(2) 0.017(2) 0.022(3) -0.005(2) 0.004(2) -0.0016(19)
C17 0.019(3) 0.019(3) 0.023(3) 0.003(2) 0.004(2) 0.000(2)
C18 0.026(3) 0.026(3) 0.028(3) 0.002(2) -0.002(2) 0.001(2)

loop_
_atom_type_symbol
_atom_type_description
_atom_type_scat_dispersion_real
_atom_type_scat_dispersion_imag
_atom_type_scat_source
Cu Cu 0.3201 1.2651 'International Tables Vol C Tables 4.2.6.8 and 6.1.1.4'
I I -0.4742 1.8119 'International Tables Vol C Tables 4.2.6.8 and 6.1.1.4'
S S 0.1246 0.1234 'International Tables Vol C Tables 4.2.6.8 and 6.1.1.4'
N N 0.0061 0.0033 'International Tables Vol C Tables 4.2.6.8 and 6.1.1.4'
C C 0.0033 0.0016 'International Tables Vol C Tables 4.2.6.8 and 6.1.1.4'
H H 0.0000 0.0000 'International Tables Vol C Tables 4.2.6.8 and 6.1.1.4'

loop_
_geom_angle_atom_site_label_1
_geom_angle_atom_site_label_2
_geom_angle_atom_site_label_3
_geom_angle
_geom_angle_site_symmetry_1
_geom_angle_site_symmetry_3
_geom_angle_publ_flag
S1 Cu1 S1 103.48(5) 3_666 . y
S1 Cu1 I1 119.30(4) 3_666 3_566 y
S1 Cu1 I1 105.94(4) . 3_566 y
S1 Cu1 I1 102.39(4) 3_666 . y
S1 Cu1 I1 106.42(4) . . y
I1 Cu1 I1 117.86(3) 3_566 . y
S1 Cu1 Cu1 132.85(5) 3_666 3_566 ?
S1 Cu1 Cu1 122.68(5) . 3_566 ?
I1 Cu1 Cu1 59.61(3) 3_566 3_566 ?
I1 Cu1 Cu1 58.25(2) . 3_566 ?
S1 Cu1 Cu1 53.16(4) 3_666 3_666 ?
S1 Cu1 Cu1 50.31(3) . 3_666 ?
I1 Cu1 Cu1 127.83(4) 3_566 3_666 ?
I1 Cu1 Cu1 113.73(3) . 3_666 ?
Cu1 Cu1 Cu1 169.28(5) 3_566 3_666 ?
Cu1 I1 Cu1 62.14(3) 3_566 . ?
Cu1 I1 I1 31.316(16) 3_566 3_566 ?
Cu1 I1 I1 30.820(16) . 3_566 ?
C11 S1 Cu1 111.31(16) . 3_666 ?
C11 S1 Cu1 102.10(15) . . ?
Cu1 S1 Cu1 76.52(5) 3_666 . y
C11 S1 S1 111.28(16) . 3_666 ?
Cu1 S1 S1 39.15(3) 3_666 3_666 ?
Cu1 S1 S1 37.37(3) . 3_666 ?
C11 N12 C13 112.3(4) . . ?
C11 N12 H12 122.9 . . ?
C13 N12 H12 124.9 . . ?
C11 N15 C16 126.4(4) . . ?
C11 N15 C14 111.2(4) . . ?
C16 N15 C14 122.2(4) . . ?
N15 C11 N12 110.5(4) . . ?
N15 C11 S1 124.3(4) . . ?
N12 C11 S1 125.2(4) . . ?
N12 C13 C14 102.6(4) . . ?
N12 C13 H13A 109.8 . . ?
C14 C13 H13A 111.2 . . ?
N12 C13 H13B 107.9 . . ?
C14 C13 H13B 111.6 . . ?
H13A C13 H13B 113.1 . . ?
N15 C14 C13 103.2(4) . . ?
N15 C14 H14A 106.4 . . ?
C13 C14 H14A 118.1 . . ?
N15 C14 H14B 109.4 . . ?
C13 C14 H14B 107.1 . . ?
H14A C14 H14B 112.1 . . ?
N15 C16 C17 112.9(4) . . ?
N15 C16 H16A 111.4 . . ?
C17 C16 H16A 108.1 . . ?
N15 C16 H16B 107.2 . . ?
C17 C16 H16B 110.4 . . ?
H16A C16 H16B 106.7 . . ?
C16 C17 C18 110.3(4) . . ?
C16 C17 H17A 107.5 . . ?
C18 C17 H17A 114.9 . . ?
C16 C17 H17B 108.2 . . ?
C18 C17 H17B 109.7 . . ?
H17A C17 H17B 106.0 . . ?
C17 C18 H18A 113.4 . . ?
C17 C18 H18B 108.4 . . ?
H18A C18 H18B 113.1 . . ?
C17 C18 H18C 110.1 . . ?
H18A C18 H18C 104.0 . . ?
H18B C18 H18C 107.7 . . ?

loop_
_geom_bond_atom_site_label_1
_geom_bond_atom_site_label_2
_geom_bond_distance
_geom_bond_site_symmetry_2
_geom_bond_publ_flag
Cu1 S1 2.3330(14) 3_666 y
Cu1 S1 2.4264(14) . y
Cu1 I1 2.6311(8) 3_566 y
Cu1 I1 2.6691(8) . y
Cu1 Cu1 2.7354(14) 3_566 y
Cu1 Cu1 2.9482(14) 3_666 y
I1 Cu1 2.6311(8) 3_566 y
I1 I1 4.5399(11) 3_566 y
S1 C11 1.713(5) . ?
S1 Cu1 2.3330(14) 3_666 ?
S1 S1 3.737(3) 3_666 y
N12 C11 1.334(6) . ?
N12 C13 1.458(6) . ?
N12 H12 0.9370 . ?
N15 C11 1.333(6) . ?
N15 C16 1.448(6) . ?
N15 C14 1.469(6) . ?
C13 C14 1.536(8) . ?
C13 H13A 0.9265 . ?
C13 H13B 1.0129 . ?
C14 H14A 1.0551 . ?
C14 H14B 0.8636 . ?
C16 C17 1.514(7) . ?
C16 H16A 0.9179 . ?
C16 H16B 0.9428 . ?
C17 C18 1.516(7) . ?
C17 H17A 0.9658 . ?
C17 H17B 0.9890 . ?
C18 H18A 0.9020 . ?
C18 H18B 0.9131 . ?
C18 H18C 0.9370 . ?

loop_
_geom_hbond_atom_site_label_D
_geom_hbond_atom_site_label_H
_geom_hbond_atom_site_label_A
_geom_hbond_distance_DH
_geom_hbond_distance_HA
_geom_hbond_distance_DA
_geom_hbond_angle_DHA
_geom_hbond_site_symmetry_A
N12 H12 I1 0.94 2.71 3.621(4) 165.8 1_655

loop_
_geom_torsion_atom_site_label_1
_geom_torsion_atom_site_label_2
_geom_torsion_atom_site_label_3
_geom_torsion_atom_site_label_4
_geom_torsion
_geom_torsion_site_symmetry_1
C16 N15 C11 N12 177.1(4) .
C14 N15 C11 N12 1.8(6) .
C16 N15 C11 S1 -4.6(7) .
C14 N15 C11 S1 -179.9(4) .
C13 N12 C11 N15 0.8(6) .
C13 N12 C11 S1 -177.5(4) .
Cu1 S1 C11 N15 163.4(3) 3_666
Cu1 S1 C11 N15 83.3(4) .
S1 S1 C11 N15 121.2(4) 3_666
Cu1 S1 C11 N12 -18.5(5) 3_666
Cu1 S1 C11 N12 -98.6(4) .
S1 S1 C11 N12 -60.7(4) 3_666
C11 N12 C13 C14 -2.9(6) .
C11 N15 C14 C13 -3.4(6) .
C16 N15 C14 C13 -179.0(4) .
N12 C13 C14 N15 3.6(5) .
C11 N15 C16 C17 92.2(6) .
C14 N15 C16 C17 -93.0(6) .
N15 C16 C17 C18 174.0(4) .
